data_1519552
loop_
_publ_author_name
'Wood, Mark E.'
'Horton, Peter N.'
'Hursthouse, Michael B.'

_publ_section_title
;
 4-allyl-3-benzoyl-2-tert-butyl-1,3-oxazolidin-5-one
;
_journal_name_full 'Crystal Structure Report Archive'
_journal_page_first 895
_journal_year 2003
_chemical_absolute_configuration unk
_chemical_formula_moiety 'C17 H21 N O3'
_chemical_formula_sum 'C17 H21 N O3'
_chemical_formula_weight 287.35
_space_group_IT_number 4
_symmetry_cell_setting monoclinic
_symmetry_space_group_name_Hall 'P 2yb'
_symmetry_space_group_name_H-M 'P 1 21 1'
_atom_sites_solution_hydrogens geom
_atom_sites_solution_primary direct
_atom_sites_solution_secondary difmap
_cell_angle_alpha 90.00
_cell_angle_beta 104.583(6)
_cell_angle_gamma 90.00
_cell_formula_units_Z 2
_cell_length_a 5.9385(8)
_cell_length_b 13.0338(19)
_cell_length_c 10.4518(16)
_cell_measurement_reflns_used 552
_cell_measurement_temperature 120(2)
_cell_measurement_theta_max 27.485
_cell_measurement_theta_min 2.910
_cell_volume 782.9(2)
_computing_cell_refinement ' DENZO (Otwinowski & Minor, 1997) and COLLECT (Hooft, 1998)'
_computing_data_collection ' DENZO (Otwinowski and Minor, 1997)'
_computing_data_reduction ' DENZO (Otwinowski & Minor, 1997) and COLLECT (Hooft, 1998)'
_computing_molecular_graphics 'PLATON (Spek, 1990)'
_computing_structure_refinement 'SHELXL-97 (Sheldrick, 1997b)'
_computing_structure_solution 'SHELXS-97 (Sheldrick, 1997a)'
_diffrn_ambient_temperature 120(2)
_diffrn_detector_area_resol_mean 9.091
_diffrn_measured_fraction_theta_full 0.807
_diffrn_measured_fraction_theta_max 0.807
_diffrn_measurement_device_type 'Nonius KappaCCD Area Detector'
_diffrn_measurement_method '\f and \w scans to fill Ewald Sphere'
_diffrn_radiation_monochromator graphite
_diffrn_radiation_source 'Nonius FR591 rotating anode'
_diffrn_radiation_type MoK\a
_diffrn_radiation_wavelength 0.71073
_diffrn_reflns_av_R_equivalents 0.1154
_diffrn_reflns_av_sigmaI/netI 0.1169
_diffrn_reflns_limit_h_max 6
_diffrn_reflns_limit_h_min -7
_diffrn_reflns_limit_k_max 15
_diffrn_reflns_limit_k_min -15
_diffrn_reflns_limit_l_max 13
_diffrn_reflns_limit_l_min -10
_diffrn_reflns_number 2820
_diffrn_reflns_theta_full 27.30
_diffrn_reflns_theta_max 27.30
_diffrn_reflns_theta_min 3.13
_exptl_absorpt_coefficient_mu 0.083
_exptl_absorpt_correction_T_max 0.9992
_exptl_absorpt_correction_T_min 0.9901
_exptl_absorpt_correction_type multi-scan
_exptl_absorpt_process_details 'SORTAV Blessing (1997)'
_exptl_crystal_colour Colourless
_exptl_crystal_density_diffrn 1.219
_exptl_crystal_density_method 'not measured'
_exptl_crystal_description Plate
_exptl_crystal_F_000 308
_exptl_crystal_size_max 0.12
_exptl_crystal_size_mid 0.06
_exptl_crystal_size_min 0.01
_refine_diff_density_max 0.299
_refine_diff_density_min -0.323
_refine_diff_density_rms 0.082
_refine_ls_extinction_coef 0.18(3)
_refine_ls_extinction_expression Fc^*^=kFc[1+0.001xFc^2^\l^3^/sin(2\q)]^-1/4^
_refine_ls_extinction_method SHELXL
_refine_ls_goodness_of_fit_ref 1.131
_refine_ls_hydrogen_treatment constr
_refine_ls_matrix_type full
_refine_ls_number_parameters 194
_refine_ls_number_reflns 1489
_refine_ls_number_restraints 1
_refine_ls_restrained_S_all 1.131
_refine_ls_R_factor_all 0.0907
_refine_ls_R_factor_gt 0.0735
_refine_ls_shift/su_max 0.000
_refine_ls_shift/su_mean 0.000
_refine_ls_structure_factor_coef Fsqd
_refine_ls_weighting_details 'calc w=1/[\s^2^(Fo^2^)+(0.0903P)^2^+0.1655P] where P=(Fo^2^+2Fc^2^)/3'
_refine_ls_weighting_scheme calc
_refine_ls_wR_factor_gt 0.1785
_refine_ls_wR_factor_ref 0.1968
_reflns_number_gt 1232
_reflns_number_total 1489
_reflns_threshold_expression >2\s(I)
_cod_data_source_file eCrystal-895.cif
_cod_data_source_block s92
_cod_depositor_comments
;
Citation :
Wood, Mark E. and Horton, Peter N. and Hursthouse, Michael B. (2003) 
University of Southampton, Crystal Structure Report Archive. 
(doi:10.5258/ecrystals/895)

More at:
http://ecrystals.chem.soton.ac.uk/895/

The following automatic conversions were performed:

'_symmetry_cell_setting' value 'Monoclinic' changed to 'monoclinic'
according to the built-in table from CIF Core dictionary named
'cif_core.dic' version 2.4.1 from 2010-06-29.

Automatic conversion script
Id: cif_fix_values 3271 2015-04-21 07:52:19Z andrius 
;
_cod_original_sg_symbol_H-M P2(1)
_cod_database_code 1519552

loop_
_symmetry_equiv_pos_as_xyz
'x, y, z'
'-x, y+1/2, -z'

loop_
_atom_site_label
_atom_site_type_symbol
_atom_site_fract_x
_atom_site_fract_y
_atom_site_fract_z
_atom_site_U_iso_or_equiv
_atom_site_adp_type
_atom_site_occupancy
_atom_site_symmetry_multiplicity
_atom_site_calc_flag
_atom_site_refinement_flags
_atom_site_disorder_assembly
_atom_site_disorder_group
C2 C 0.3565(9) 0.6722(5) 0.3206(5) 0.0225(11) Uani 1 1 d . . .
H2 H 0.5291 0.6686 0.3342 0.027 Uiso 1 1 calc R . .
C4 C 0.0591(9) 0.5578(4) 0.1904(5) 0.0233(12) Uani 1 1 d . . .
H4 H -0.1000 0.5865 0.1529 0.028 Uiso 1 1 calc R . .
C5 C 0.1023(9) 0.5411(5) 0.3406(5) 0.0275(12) Uani 1 1 d . . .
C6 C 0.2846(8) 0.7826(4) 0.3496(5) 0.0223(11) Uani 1 1 d . . .
C7 C 0.3509(10) 0.8588(5) 0.2526(5) 0.0276(12) Uani 1 1 d . . .
H7A H 0.3231 0.9291 0.2783 0.041 Uiso 1 1 calc R . .
H7B H 0.2559 0.8454 0.1630 0.041 Uiso 1 1 calc R . .
H7C H 0.5158 0.8505 0.2547 0.041 Uiso 1 1 calc R . .
C8 C 0.4199(10) 0.8113(5) 0.4919(5) 0.0320(14) Uani 1 1 d . . .
H8A H 0.3763 0.7644 0.5549 0.048 Uiso 1 1 calc R . .
H8B H 0.3816 0.8819 0.5112 0.048 Uiso 1 1 calc R . .
H8C H 0.5874 0.8059 0.4997 0.048 Uiso 1 1 calc R . .
C9 C 0.0224(9) 0.7898(5) 0.3399(5) 0.0267(13) Uani 1 1 d . . .
H9A H -0.0652 0.7707 0.2505 0.040 Uiso 1 1 calc R . .
H9B H -0.0171 0.8603 0.3587 0.040 Uiso 1 1 calc R . .
H9C H -0.0176 0.7430 0.4042 0.040 Uiso 1 1 calc R . .
C10 C 0.3525(8) 0.6461(4) 0.0876(5) 0.0185(11) Uani 1 1 d . . .
C11 C 0.2148(8) 0.6286(4) -0.0523(5) 0.0197(11) Uani 1 1 d . . .
C12 C 0.3264(9) 0.5861(5) -0.1433(5) 0.0230(11) Uani 1 1 d . . .
H12 H 0.4829 0.5631 -0.1147 0.028 Uiso 1 1 calc R . .
C13 C 0.2065(10) 0.5777(5) -0.2758(5) 0.0269(13) Uani 1 1 d . . .
H13 H 0.2804 0.5481 -0.3378 0.032 Uiso 1 1 calc R . .
C14 C -0.0215(10) 0.6126(5) -0.3172(5) 0.0301(14) Uani 1 1 d . . .
H14 H -0.1031 0.6066 -0.4076 0.036 Uiso 1 1 calc R . .
C15 C -0.1305(9) 0.6559(4) -0.2284(5) 0.0243(12) Uani 1 1 d . . .
H15 H -0.2852 0.6808 -0.2583 0.029 Uiso 1 1 calc R . .
C16 C -0.0146(8) 0.6635(4) -0.0945(5) 0.0213(11) Uani 1 1 d . . .
H16 H -0.0909 0.6919 -0.0330 0.026 Uiso 1 1 calc R . .
C17 C 0.0864(9) 0.4535(4) 0.1262(5) 0.0231(12) Uani 1 1 d . . .
H17A H -0.0204 0.4035 0.1513 0.028 Uiso 1 1 calc R . .
H17B H 0.0383 0.4614 0.0289 0.028 Uiso 1 1 calc R . .
C18 C 0.3265(9) 0.4112(4) 0.1640(6) 0.0275(12) Uani 1 1 d . . .
H18 H 0.4063 0.4135 0.2549 0.033 Uiso 1 1 calc R . .
C19 C 0.4386(11) 0.3705(5) 0.0815(7) 0.0380(16) Uani 1 1 d . . .
H19A H 0.3652 0.3667 -0.0103 0.046 Uiso 1 1 calc R . .
H19B H 0.5924 0.3452 0.1142 0.046 Uiso 1 1 calc R . .
N3 N 0.2398(7) 0.6353(4) 0.1862(4) 0.0200(10) Uani 1 1 d . . .
O1 O 0.2837(7) 0.5992(3) 0.4066(3) 0.0287(10) Uani 1 1 d . . .
O2 O -0.0029(9) 0.4839(4) 0.3947(4) 0.0446(13) Uani 1 1 d . . .
O3 O 0.5561(6) 0.6767(3) 0.1103(3) 0.0234(9) Uani 1 1 d . . .

loop_
_atom_site_aniso_label
_atom_site_aniso_U_11
_atom_site_aniso_U_22
_atom_site_aniso_U_33
_atom_site_aniso_U_23
_atom_site_aniso_U_13
_atom_site_aniso_U_12
C2 0.025(2) 0.027(3) 0.014(2) -0.003(2) 0.0035(17) 0.001(2)
C4 0.028(3) 0.025(3) 0.017(2) -0.001(2) 0.0058(18) 0.001(2)
C5 0.028(3) 0.028(3) 0.026(3) 0.002(2) 0.007(2) 0.001(2)
C6 0.024(2) 0.022(3) 0.020(2) -0.004(2) 0.0027(19) -0.002(2)
C7 0.038(3) 0.014(3) 0.029(3) 0.000(2) 0.007(2) -0.006(2)
C8 0.034(3) 0.034(4) 0.023(3) -0.011(2) -0.003(2) -0.003(2)
C9 0.028(3) 0.026(3) 0.024(2) -0.007(2) 0.002(2) 0.002(2)
C10 0.021(2) 0.018(3) 0.014(2) -0.0033(19) 0.0021(16) 0.003(2)
C11 0.022(2) 0.019(3) 0.016(2) -0.0011(19) 0.0011(17) -0.005(2)
C12 0.026(2) 0.025(3) 0.016(2) 0.004(2) 0.0028(18) 0.000(2)
C13 0.043(3) 0.024(3) 0.015(2) -0.001(2) 0.010(2) -0.003(2)
C14 0.038(3) 0.032(4) 0.018(2) 0.005(2) 0.002(2) -0.005(2)
C15 0.025(2) 0.025(3) 0.019(2) 0.001(2) -0.0025(18) 0.001(2)
C16 0.026(2) 0.020(3) 0.019(2) 0.0008(19) 0.0069(19) -0.001(2)
C17 0.031(3) 0.018(3) 0.020(2) -0.002(2) 0.0050(19) -0.004(2)
C18 0.031(3) 0.016(3) 0.031(3) 0.001(2) 0.001(2) 0.000(2)
C19 0.036(3) 0.025(4) 0.056(4) -0.006(3) 0.018(3) -0.003(3)
N3 0.025(2) 0.018(3) 0.0153(18) -0.0010(16) 0.0020(15) -0.0013(17)
O1 0.044(2) 0.025(2) 0.0160(16) -0.0008(16) 0.0058(14) -0.0004(17)
O2 0.069(3) 0.043(3) 0.030(2) -0.004(2) 0.029(2) -0.021(3)
O3 0.0243(17) 0.023(2) 0.0219(17) -0.0012(16) 0.0050(13) 0.0028(15)

loop_
_atom_type_symbol
_atom_type_description
_atom_type_scat_dispersion_real
_atom_type_scat_dispersion_imag
_atom_type_scat_source
C C 0.0033 0.0000 'International Tables Vol C Tables 4.2.6.8 and 6.1.1.4'
H H 0.0000 0.0000 'International Tables Vol C Tables 4.2.6.8 and 6.1.1.4'
N N 0.0061 0.0000 'International Tables Vol C Tables 4.2.6.8 and 6.1.1.4'
O O 0.0106 0.0000 'International Tables Vol C Tables 4.2.6.8 and 6.1.1.4'

loop_
_geom_angle_atom_site_label_1
_geom_angle_atom_site_label_2
_geom_angle_atom_site_label_3
_geom_angle
_geom_angle_site_symmetry_1
_geom_angle_site_symmetry_3
O1 C2 N3 103.5(4) . .
O1 C2 C6 110.4(4) . .
N3 C2 C6 113.5(4) . .
O1 C2 H2 109.7 . .
N3 C2 H2 109.7 . .
C6 C2 H2 109.7 . .
N3 C4 C5 101.0(4) . .
N3 C4 C17 115.6(4) . .
C5 C4 C17 108.1(4) . .
N3 C4 H4 110.6 . .
C5 C4 H4 110.6 . .
C17 C4 H4 110.6 . .
O2 C5 O1 123.3(5) . .
O2 C5 C4 126.4(5) . .
O1 C5 C4 110.3(5) . .
C9 C6 C7 109.9(4) . .
C9 C6 C8 108.7(4) . .
C7 C6 C8 108.7(5) . .
C9 C6 C2 111.6(4) . .
C7 C6 C2 109.9(4) . .
C8 C6 C2 108.1(4) . .
C6 C7 H7A 109.5 . .
C6 C7 H7B 109.5 . .
H7A C7 H7B 109.5 . .
C6 C7 H7C 109.5 . .
H7A C7 H7C 109.5 . .
H7B C7 H7C 109.5 . .
C6 C8 H8A 109.5 . .
C6 C8 H8B 109.5 . .
H8A C8 H8B 109.5 . .
C6 C8 H8C 109.5 . .
H8A C8 H8C 109.5 . .
H8B C8 H8C 109.5 . .
C6 C9 H9A 109.5 . .
C6 C9 H9B 109.5 . .
H9A C9 H9B 109.5 . .
C6 C9 H9C 109.5 . .
H9A C9 H9C 109.5 . .
H9B C9 H9C 109.5 . .
O3 C10 N3 121.8(4) . .
O3 C10 C11 120.1(4) . .
N3 C10 C11 117.8(4) . .
C16 C11 C12 120.3(4) . .
C16 C11 C10 120.4(4) . .
C12 C11 C10 119.0(4) . .
C13 C12 C11 119.6(5) . .
C13 C12 H12 120.2 . .
C11 C12 H12 120.2 . .
C14 C13 C12 119.8(5) . .
C14 C13 H13 120.1 . .
C12 C13 H13 120.1 . .
C13 C14 C15 120.6(5) . .
C13 C14 H14 119.7 . .
C15 C14 H14 119.7 . .
C14 C15 C16 120.4(5) . .
C14 C15 H15 119.8 . .
C16 C15 H15 119.8 . .
C11 C16 C15 119.2(5) . .
C11 C16 H16 120.4 . .
C15 C16 H16 120.4 . .
C18 C17 C4 114.2(4) . .
C18 C17 H17A 108.7 . .
C4 C17 H17A 108.7 . .
C18 C17 H17B 108.7 . .
C4 C17 H17B 108.7 . .
H17A C17 H17B 107.6 . .
C19 C18 C17 125.5(5) . .
C19 C18 H18 117.2 . .
C17 C18 H18 117.2 . .
C18 C19 H19A 120.0 . .
C18 C19 H19B 120.0 . .
H19A C19 H19B 120.0 . .
C10 N3 C2 118.7(4) . .
C10 N3 C4 125.9(4) . .
C2 N3 C4 111.2(4) . .
C5 O1 C2 112.0(4) . .

loop_
_geom_bond_atom_site_label_1
_geom_bond_atom_site_label_2
_geom_bond_distance
_geom_bond_site_symmetry_2
C2 O1 1.447(7) .
C2 N3 1.482(6) .
C2 C6 1.553(8) .
C2 H2 1.0000 .
C4 N3 1.483(7) .
C4 C5 1.541(7) .
C4 C17 1.542(8) .
C4 H4 1.0000 .
C5 O2 1.202(7) .
C5 O1 1.355(7) .
C6 C9 1.537(7) .
C6 C7 1.540(8) .
C6 C8 1.548(7) .
C7 H7A 0.9800 .
C7 H7B 0.9800 .
C7 H7C 0.9800 .
C8 H8A 0.9800 .
C8 H8B 0.9800 .
C8 H8C 0.9800 .
C9 H9A 0.9800 .
C9 H9B 0.9800 .
C9 H9C 0.9800 .
C10 O3 1.238(6) .
C10 N3 1.370(6) .
C10 C11 1.502(6) .
C11 C16 1.398(7) .
C11 C12 1.403(7) .
C12 C13 1.393(7) .
C12 H12 0.9500 .
C13 C14 1.391(8) .
C13 H13 0.9500 .
C14 C15 1.379(8) .
C14 H14 0.9500 .
C15 C16 1.398(7) .
C15 H15 0.9500 .
C16 H16 0.9500 .
C17 C18 1.487(7) .
C17 H17A 0.9900 .
C17 H17B 0.9900 .
C18 C19 1.326(8) .
C18 H18 0.9500 .
C19 H19A 0.9500 .
C19 H19B 0.9500 .
